data_4027146
loop_
_publ_author_name
'Hanh Nho Nguyen'
'Victor J. Cee'
'Holly L. Deak'
'Bingfan Du'
'Kathleen Panter Faber'
'Hakan Gunaydin'
'Brian L. Hodous'
'Steven L. Hollis'
'Paul H. Krolikowski'
'Philip R. Olivieri'
'Vinod F. Patel'
'Karina Romero'
'Laurie B. Schenkel'
'Stephanie D. Geuns-Meyer'

_publ_section_title
;
 Synthesis of 4-Substituted Chlorophthalazines, Dihydrobenzoazepinediones,
 2-Pyrazolylbenzoic Acid, and 2-Pyrazolylbenzohydrazide via 3-Substituted
 3-Hydroxyisoindolin-1-ones
;
_journal_name_full 'Journal of Organic Chemistry'
_journal_page_first 3887
_journal_page_last 3906
_journal_paper_doi 10.1021/jo3000628
_journal_volume 77
_journal_year 2012
_chemical_absolute_configuration unk
_chemical_formula_moiety 'C19 H20 N4 O'
_chemical_formula_sum 'C19 H20 N4 O'
_chemical_formula_weight 320.39
_space_group_IT_number 29
_symmetry_cell_setting orthorhombic
_symmetry_Int_Tables_number 29
_symmetry_space_group_name_Hall 'P 2c -2ac'
_symmetry_space_group_name_H-M 'P c a 21'
_atom_sites_solution_hydrogens geom
_atom_sites_solution_primary direct
_atom_sites_solution_secondary difmap
_audit_creation_method SHELXL-97
_cell_angle_alpha 90.00
_cell_angle_beta 90.00
_cell_angle_gamma 90.00
_cell_formula_units_Z 4
_cell_length_a 8.0539(4)
_cell_length_b 12.8886(6)
_cell_length_c 17.1903(8)
_cell_measurement_reflns_used 9918
_cell_measurement_temperature 173(2)
_cell_measurement_theta_max 25.31
_cell_measurement_theta_min 2.37
_cell_volume 1784.41(15)
_computing_cell_refinement 'APEX2 (BRUKER, V2010.11-3, 2010)'
_computing_data_collection 'COSMO (BRUKER, V1.61, 2009)'
_computing_data_reduction 'SAINT (BRUKER, V7.68A, 2010)'
_computing_molecular_graphics 'SHELXTL (Sheldrick, Acta Cryst. A64 2008, 112-122)'
_computing_publication_material 'SHELXTL (Sheldrick, Acta Cryst. A64 2008, 112-122)'
_computing_structure_refinement 'SHELXL (Sheldrick, Acta Cryst. A64 2008, 112-122)'
_computing_structure_solution 'SHELXS (Sheldrick, Acta Cryst. A64 2008, 112-122)'
_diffrn_ambient_temperature 173(2)
_diffrn_detector_area_resol_mean 836.6
_diffrn_measured_fraction_theta_full 0.998
_diffrn_measured_fraction_theta_max 0.998
_diffrn_measurement_device_type 'Bruker APEX-II CCD'
_diffrn_measurement_method '\w,and/f 0.5 deg'
_diffrn_radiation_monochromator graphite
_diffrn_radiation_probe x-ray
_diffrn_radiation_type MoK\a
_diffrn_radiation_wavelength 0.71073
_diffrn_reflns_av_R_equivalents 0.0362
_diffrn_reflns_av_sigmaI/netI 0.0220
_diffrn_reflns_limit_h_max 9
_diffrn_reflns_limit_h_min -9
_diffrn_reflns_limit_k_max 15
_diffrn_reflns_limit_k_min -15
_diffrn_reflns_limit_l_max 20
_diffrn_reflns_limit_l_min -20
_diffrn_reflns_number 22975
_diffrn_reflns_theta_full 25.37
_diffrn_reflns_theta_max 25.37
_diffrn_reflns_theta_min 1.58
_diffrn_source 'fine-focus sealed tube'
_exptl_absorpt_coefficient_mu 0.077
_exptl_absorpt_correction_T_max 0.9906
_exptl_absorpt_correction_T_min 0.9745
_exptl_absorpt_correction_type multi-scan
_exptl_absorpt_process_details SADABS
_exptl_crystal_colour colourless
_exptl_crystal_density_diffrn 1.193
_exptl_crystal_description plate
_exptl_crystal_F_000 680
_exptl_crystal_size_max 0.34
_exptl_crystal_size_mid 0.23
_exptl_crystal_size_min 0.12
_refine_diff_density_max 0.095
_refine_diff_density_min -0.131
_refine_diff_density_rms 0.030
_refine_ls_abs_structure_details 'Flack H D (1983), Acta Cryst. A39, 876-881'
_refine_ls_abs_structure_Flack 0.3(11)
_refine_ls_extinction_method none
_refine_ls_goodness_of_fit_ref 1.066
_refine_ls_hydrogen_treatment constr
_refine_ls_matrix_type full
_refine_ls_number_parameters 220
_refine_ls_number_reflns 3264
_refine_ls_number_restraints 1
_refine_ls_restrained_S_all 1.065
_refine_ls_R_factor_all 0.0332
_refine_ls_R_factor_gt 0.0289
_refine_ls_shift/su_max 0.001
_refine_ls_shift/su_mean 0.000
_refine_ls_structure_factor_coef Fsqd
_refine_ls_weighting_details 'calc w=1/[\s^2^(Fo^2^)+(0.0341P)^2^+0.1458P] where P=(Fo^2^+2Fc^2^)/3'
_refine_ls_weighting_scheme calc
_refine_ls_wR_factor_gt 0.0655
_refine_ls_wR_factor_ref 0.0682
_reflns_number_gt 3004
_reflns_number_total 3264
_reflns_threshold_expression >2sigma(I)
_cod_data_source_file jo3000628_si_004.cif
_cod_data_source_block amg1411_0m
_cod_original_sg_symbol_Hall 'P 2c -2ac '
_cod_database_code 4027146

loop_
_symmetry_equiv_pos_as_xyz
'x, y, z'
'-x, -y, z+1/2'
'-x+1/2, y, z+1/2'
'x+1/2, -y, z'

loop_
_atom_site_label
_atom_site_type_symbol
_atom_site_fract_x
_atom_site_fract_y
_atom_site_fract_z
_atom_site_U_iso_or_equiv
_atom_site_adp_type
_atom_site_occupancy
_atom_site_symmetry_multiplicity
_atom_site_calc_flag
_atom_site_refinement_flags
O1 O -0.17405(11) 0.39164(7) 0.82072(7) 0.0378(3) Uani 1 1 d .
N1 N -0.01596(15) 0.05598(9) 0.89972(7) 0.0322(3) Uani 1 1 d .
N2 N 0.04211(14) 0.09036(9) 0.83066(7) 0.0325(3) Uani 1 1 d .
N3 N 0.03600(13) 0.49613(10) 0.86036(7) 0.0320(3) Uani 1 1 d .
H3 H 0.1435 0.5081 0.8589 0.038 Uiso 1 1 calc R
N4 N -0.06807(14) 0.55956(10) 0.90641(8) 0.0364(3) Uani 1 1 d .
C1 C -0.03866(16) 0.13413(10) 0.95186(8) 0.0290(3) Uani 1 1 d .
C2 C 0.00826(17) 0.22323(11) 0.91405(8) 0.0291(3) Uani 1 1 d .
H2 H 0.0079 0.2916 0.9346 0.035 Uiso 1 1 calc R
C3 C 0.05688(16) 0.19326(10) 0.83898(8) 0.0269(3) Uani 1 1 d .
C4 C 0.12670(16) 0.25646(11) 0.77508(8) 0.0278(3) Uani 1 1 d .
C5 C 0.23550(18) 0.21092(11) 0.72199(9) 0.0347(3) Uani 1 1 d .
H5 H 0.2566 0.1385 0.7252 0.042 Uiso 1 1 calc R
C6 C 0.3132(2) 0.26852(13) 0.66496(9) 0.0427(4) Uani 1 1 d .
H6 H 0.3854 0.2355 0.6290 0.051 Uiso 1 1 calc R
C7 C 0.2861(2) 0.37401(13) 0.66010(9) 0.0407(4) Uani 1 1 d .
H7 H 0.3414 0.4140 0.6216 0.049 Uiso 1 1 calc R
C8 C 0.17789(18) 0.42128(12) 0.71171(9) 0.0341(3) Uani 1 1 d .
H8 H 0.1587 0.4939 0.7082 0.041 Uiso 1 1 calc R
C9 C 0.09690(15) 0.36338(11) 0.76863(8) 0.0266(3) Uani 1 1 d .
C10 C -0.0507(2) -0.05490(12) 0.90809(11) 0.0460(4) Uani 1 1 d .
H10A H -0.0879 -0.0830 0.8581 0.069 Uiso 1 1 calc R
H10B H -0.1378 -0.0650 0.9472 0.069 Uiso 1 1 calc R
H10C H 0.0505 -0.0910 0.9246 0.069 Uiso 1 1 calc R
C11 C -0.10034(17) 0.12246(12) 1.03190(9) 0.0325(3) Uani 1 1 d .
C12 C -0.2164(2) 0.19354(13) 1.05968(10) 0.0429(4) Uani 1 1 d .
H12 H -0.2604 0.2445 1.0255 0.051 Uiso 1 1 calc R
C13 C -0.2682(2) 0.19086(16) 1.13633(11) 0.0564(5) Uani 1 1 d .
H13 H -0.3470 0.2399 1.1548 0.068 Uiso 1 1 calc R
C14 C -0.2045(2) 0.11602(17) 1.18618(11) 0.0598(5) Uani 1 1 d .
H14 H -0.2398 0.1138 1.2389 0.072 Uiso 1 1 calc R
C15 C -0.0906(2) 0.04525(15) 1.15964(10) 0.0502(5) Uani 1 1 d .
H15 H -0.0475 -0.0059 1.1940 0.060 Uiso 1 1 calc R
C16 C -0.03846(19) 0.04814(12) 1.08298(10) 0.0391(4) Uani 1 1 d .
H16 H 0.0404 -0.0011 1.0650 0.047 Uiso 1 1 calc R
C17 C -0.02791(14) 0.41821(10) 0.81908(8) 0.0251(3) Uani 1 1 d .
C18 C -0.03628(19) 0.66820(12) 0.88701(12) 0.0448(4) Uani 1 1 d .
H18A H 0.0780 0.6861 0.9012 0.067 Uiso 1 1 calc R
H18B H -0.1135 0.7126 0.9158 0.067 Uiso 1 1 calc R
H18C H -0.0521 0.6787 0.8310 0.067 Uiso 1 1 calc R
C19 C -0.0328(3) 0.53986(16) 0.98808(11) 0.0597(5) Uani 1 1 d .
H19A H -0.0620 0.4680 1.0008 0.090 Uiso 1 1 calc R
H19B H -0.0982 0.5873 1.0204 0.090 Uiso 1 1 calc R
H19C H 0.0857 0.5510 0.9980 0.090 Uiso 1 1 calc R

loop_
_atom_site_aniso_label
_atom_site_aniso_U_11
_atom_site_aniso_U_22
_atom_site_aniso_U_33
_atom_site_aniso_U_23
_atom_site_aniso_U_13
_atom_site_aniso_U_12
O1 0.0230(5) 0.0339(5) 0.0564(7) -0.0062(5) 0.0015(5) -0.0008(4)
N1 0.0395(6) 0.0241(6) 0.0329(7) 0.0001(5) -0.0048(6) -0.0046(5)
N2 0.0401(6) 0.0279(6) 0.0295(7) -0.0026(5) -0.0028(6) -0.0020(5)
N3 0.0209(6) 0.0341(7) 0.0411(7) -0.0077(5) 0.0061(5) -0.0002(5)
N4 0.0292(6) 0.0331(7) 0.0469(8) -0.0101(6) 0.0065(6) 0.0015(5)
C1 0.0298(7) 0.0289(8) 0.0285(8) 0.0011(6) -0.0035(6) -0.0007(6)
C2 0.0344(7) 0.0248(7) 0.0281(8) -0.0021(6) 0.0010(6) 0.0001(6)
C3 0.0262(6) 0.0254(7) 0.0291(8) -0.0008(6) -0.0031(6) 0.0014(5)
C4 0.0267(6) 0.0310(8) 0.0257(7) -0.0026(6) -0.0032(6) 0.0000(6)
C5 0.0380(8) 0.0354(8) 0.0307(8) -0.0069(7) -0.0003(7) 0.0052(7)
C6 0.0448(9) 0.0536(10) 0.0297(9) -0.0039(8) 0.0096(7) 0.0065(7)
C7 0.0438(9) 0.0496(10) 0.0287(9) 0.0061(8) 0.0079(7) -0.0004(7)
C8 0.0345(7) 0.0351(8) 0.0326(8) 0.0046(7) 0.0011(6) 0.0003(6)
C9 0.0243(6) 0.0314(8) 0.0243(7) -0.0003(6) -0.0030(6) 0.0001(6)
C10 0.0619(10) 0.0251(8) 0.0509(10) -0.0014(8) -0.0079(9) -0.0099(7)
C11 0.0301(7) 0.0357(8) 0.0316(8) 0.0026(6) -0.0006(6) -0.0082(6)
C12 0.0399(9) 0.0492(10) 0.0395(10) 0.0047(8) 0.0037(7) 0.0003(7)
C13 0.0457(10) 0.0777(14) 0.0457(11) -0.0033(10) 0.0141(9) 0.0019(10)
C14 0.0554(12) 0.0880(15) 0.0359(10) 0.0107(10) 0.0107(8) -0.0211(11)
C15 0.0513(10) 0.0591(11) 0.0403(10) 0.0186(9) -0.0023(8) -0.0180(9)
C16 0.0401(8) 0.0383(8) 0.0388(9) 0.0081(7) -0.0036(7) -0.0073(7)
C17 0.0234(6) 0.0238(7) 0.0281(7) 0.0056(6) -0.0020(6) 0.0020(5)
C18 0.0337(8) 0.0353(9) 0.0654(12) -0.0075(9) -0.0021(8) 0.0045(7)
C19 0.0775(13) 0.0594(12) 0.0422(11) -0.0041(9) 0.0175(10) 0.0062(10)

loop_
_atom_type_symbol
_atom_type_description
_atom_type_scat_dispersion_real
_atom_type_scat_dispersion_imag
_atom_type_scat_source
C C 0.0033 0.0016 'International Tables Vol C Tables 4.2.6.8 and 6.1.1.4'
H H 0.0000 0.0000 'International Tables Vol C Tables 4.2.6.8 and 6.1.1.4'
N N 0.0061 0.0033 'International Tables Vol C Tables 4.2.6.8 and 6.1.1.4'
O O 0.0106 0.0060 'International Tables Vol C Tables 4.2.6.8 and 6.1.1.4'

loop_
_geom_angle_atom_site_label_1
_geom_angle_atom_site_label_2
_geom_angle_atom_site_label_3
_geom_angle
N2 N1 C1 112.50(11)
N2 N1 C10 118.22(13)
C1 N1 C10 129.24(13)
C3 N2 N1 105.17(11)
C17 N3 N4 120.33(10)
C17 N3 H3 119.8
N4 N3 H3 119.8
N3 N4 C19 108.88(12)
N3 N4 C18 108.81(12)
C19 N4 C18 110.67(15)
N1 C1 C2 105.70(12)
N1 C1 C11 125.88(13)
C2 C1 C11 128.43(13)
C1 C2 C3 106.38(12)
C1 C2 H2 126.8
C3 C2 H2 126.8
N2 C3 C2 110.25(12)
N2 C3 C4 120.00(12)
C2 C3 C4 129.63(12)
C5 C4 C9 117.97(13)
C5 C4 C3 119.55(13)
C9 C4 C3 122.33(12)
C6 C5 C4 121.56(14)
C6 C5 H5 119.2
C4 C5 H5 119.2
C7 C6 C5 120.11(14)
C7 C6 H6 119.9
C5 C6 H6 119.9
C6 C7 C8 119.62(14)
C6 C7 H7 120.2
C8 C7 H7 120.2
C7 C8 C9 120.60(13)
C7 C8 H8 119.7
C9 C8 H8 119.7
C8 C9 C4 120.11(13)
C8 C9 C17 117.80(12)
C4 C9 C17 122.02(12)
N1 C10 H10A 109.5
N1 C10 H10B 109.5
H10A C10 H10B 109.5
N1 C10 H10C 109.5
H10A C10 H10C 109.5
H10B C10 H10C 109.5
C16 C11 C12 118.45(14)
C16 C11 C1 122.67(14)
C12 C11 C1 118.70(13)
C13 C12 C11 120.86(16)
C13 C12 H12 119.6
C11 C12 H12 119.6
C12 C13 C14 119.59(18)
C12 C13 H13 120.2
C14 C13 H13 120.2
C15 C14 C13 120.26(17)
C15 C14 H14 119.9
C13 C14 H14 119.9
C14 C15 C16 120.13(17)
C14 C15 H15 119.9
C16 C15 H15 119.9
C15 C16 C11 120.71(16)
C15 C16 H16 119.6
C11 C16 H16 119.6
O1 C17 N3 124.66(12)
O1 C17 C9 121.58(12)
N3 C17 C9 113.76(10)
N4 C18 H18A 109.5
N4 C18 H18B 109.5
H18A C18 H18B 109.5
N4 C18 H18C 109.5
H18A C18 H18C 109.5
H18B C18 H18C 109.5
N4 C19 H19A 109.5
N4 C19 H19B 109.5
H19A C19 H19B 109.5
N4 C19 H19C 109.5
H19A C19 H19C 109.5
H19B C19 H19C 109.5

loop_
_geom_bond_atom_site_label_1
_geom_bond_atom_site_label_2
_geom_bond_distance
O1 C17 1.2261(15)
N1 N2 1.3508(17)
N1 C1 1.3605(18)
N1 C10 1.4633(18)
N2 C3 1.3393(17)
N3 C17 1.3332(18)
N3 N4 1.4132(16)
N3 H3 0.8800
N4 C19 1.455(2)
N4 C18 1.462(2)
C1 C2 1.373(2)
C1 C11 1.471(2)
C2 C3 1.403(2)
C2 H2 0.9500
C3 C4 1.479(2)
C4 C5 1.395(2)
C4 C9 1.4032(19)
C5 C6 1.380(2)
C5 H5 0.9500
C6 C7 1.379(2)
C6 H6 0.9500
C7 C8 1.385(2)
C7 H7 0.9500
C8 C9 1.393(2)
C8 H8 0.9500
C9 C17 1.5040(18)
C10 H10A 0.9800
C10 H10B 0.9800
C10 H10C 0.9800
C11 C16 1.392(2)
C11 C12 1.393(2)
C12 C13 1.383(3)
C12 H12 0.9500
C13 C14 1.389(3)
C13 H13 0.9500
C14 C15 1.371(3)
C14 H14 0.9500
C15 C16 1.384(2)
C15 H15 0.9500
C16 H16 0.9500
C18 H18A 0.9800
C18 H18B 0.9800
C18 H18C 0.9800
C19 H19A 0.9800
C19 H19B 0.9800
C19 H19C 0.9800

loop_
_geom_hbond_atom_site_label_D
_geom_hbond_atom_site_label_H
_geom_hbond_atom_site_label_A
_geom_hbond_distance_DH
_geom_hbond_distance_HA
_geom_hbond_distance_DA
_geom_hbond_angle_DHA
_geom_hbond_site_symmetry_A
N3 H3 O1 0.88 2.06 2.8302(15) 145.0 4_565
N3 H3 N4 0.88 2.61 3.3631(16) 143.9 4_565

loop_
_geom_torsion_atom_site_label_1
_geom_torsion_atom_site_label_2
_geom_torsion_atom_site_label_3
_geom_torsion_atom_site_label_4
_geom_torsion
C1 N1 N2 C3 0.01(15)
C10 N1 N2 C3 178.00(12)
C17 N3 N4 C19 111.12(16)
C17 N3 N4 C18 -128.17(14)
N2 N1 C1 C2 -0.28(15)
C10 N1 C1 C2 -178.00(14)
N2 N1 C1 C11 179.96(13)
C10 N1 C1 C11 2.2(2)
N1 C1 C2 C3 0.42(15)
C11 C1 C2 C3 -179.83(13)
N1 N2 C3 C2 0.27(14)
N1 N2 C3 C4 176.71(12)
C1 C2 C3 N2 -0.45(15)
C1 C2 C3 C4 -176.45(13)
N2 C3 C4 C5 -25.94(19)
C2 C3 C4 C5 149.73(14)
N2 C3 C4 C9 158.64(12)
C2 C3 C4 C9 -25.7(2)
C9 C4 C5 C6 0.5(2)
C3 C4 C5 C6 -175.15(14)
C4 C5 C6 C7 1.0(2)
C5 C6 C7 C8 -1.4(2)
C6 C7 C8 C9 0.3(2)
C7 C8 C9 C4 1.2(2)
C7 C8 C9 C17 -175.79(13)
C5 C4 C9 C8 -1.52(19)
C3 C4 C9 C8 173.97(13)
C5 C4 C9 C17 175.29(12)
C3 C4 C9 C17 -9.23(19)
N1 C1 C11 C16 47.8(2)
C2 C1 C11 C16 -131.91(16)
N1 C1 C11 C12 -137.19(15)
C2 C1 C11 C12 43.1(2)
C16 C11 C12 C13 0.4(2)
C1 C11 C12 C13 -174.83(15)
C11 C12 C13 C14 -0.3(3)
C12 C13 C14 C15 0.1(3)
C13 C14 C15 C16 0.1(3)
C14 C15 C16 C11 0.0(2)
C12 C11 C16 C15 -0.2(2)
C1 C11 C16 C15 174.80(15)
N4 N3 C17 O1 -4.4(2)
N4 N3 C17 C9 175.62(12)
C8 C9 C17 O1 119.50(15)
C4 C9 C17 O1 -57.37(19)
C8 C9 C17 N3 -60.52(16)
C4 C9 C17 N3 122.60(14)

loop_
_cod_related_entry_id
_cod_related_entry_database
_cod_related_entry_code
1 ChemSpider 30659488
